data_4061235
loop_
_publ_author_name
'Darensbourg, Donald J.'
'Ganguly, Poulomi'
'Billodeaux, Damon R.'

_publ_section_title
;
 Structural Characterization of Several (CO)3(dppp)MnX Derivatives,
 dppp = 1,3-Bis(diphenylphosphino)propane and X = H, OTs, OC2H5, Cl,
 Br, or N3. An Assessment of Their Efficacy for Catalyzing the Coupling
 of Carbon Dioxide and Epoxides
;
_journal_coden_ASTM ORGND7
_journal_issue 25
_journal_name_full Organometallics
_journal_page_first 6025
_journal_page_last 6030
_journal_paper_doi 10.1021/om049352v
_journal_volume 23
_journal_year 2004
_chemical_formula_sum 'C36 H32 Mn N3 O3 P2'
_chemical_formula_weight 671.53
_space_group_IT_number 14
_symmetry_cell_setting monoclinic
_symmetry_space_group_name_Hall '-P 2ybc'
_symmetry_space_group_name_H-M 'P 1 21/c 1'
_cell_angle_alpha 90.00
_cell_angle_beta 105.727(4)
_cell_angle_gamma 90.00
_cell_formula_units_Z 4
_cell_length_a 12.826(3)
_cell_length_b 17.209(4)
_cell_length_c 15.102(3)
_cell_measurement_temperature 110(2)
_cell_volume 3208.7(12)
_diffrn_ambient_temperature 110(2)
_exptl_crystal_density_diffrn 1.390
_cod_depositor_comments
;
The following automatic conversions were performed:
'_symmetry_cell_setting' value 'Monoclinic' changed to 'monoclinic'
according to '/home/saulius/struct/CIF-dictionaries/cif_core.dic'
dictionary named 'cif_core.dic' version 2.4.1 from 2010-06-29.

Automatic conversion script
Id: cif_fix_enum 1527 2010-12-29 10:47:43Z saulius 
;
_cod_original_sg_symbol_H-M 'P 21/c'
_cod_database_code 4061235

loop_
_symmetry_equiv_pos_as_xyz
'x, y, z'
'-x, y+1/2, -z+1/2'
'-x, -y, -z'
'x, -y-1/2, z-1/2'

loop_
_atom_site_label
_atom_site_type_symbol
_atom_site_fract_x
_atom_site_fract_y
_atom_site_fract_z
_atom_site_U_iso_or_equiv
_atom_site_adp_type
_atom_site_occupancy
_atom_site_symmetry_multiplicity
_atom_site_calc_flag
_atom_site_refinement_flags
_atom_site_disorder_assembly
_atom_site_disorder_group
Mn1 Mn 0.17532(5) 0.03145(3) 0.94395(4) 0.0241(2) Uani 1 1 d . . .
P1 P 0.29832(9) 0.13401(6) 0.98999(8) 0.0245(3) Uani 1 1 d . . .
P2 P 0.18771(9) 0.04432(6) 0.79291(8) 0.0238(3) Uani 1 1 d . . .
O1 O 0.0146(2) -0.09330(17) 0.8731(2) 0.0342(7) Uani 1 1 d . . .
O2 O 0.1830(2) -0.01019(17) 1.1368(2) 0.0352(8) Uani 1 1 d . . .
O3 O -0.0116(2) 0.13396(16) 0.9351(2) 0.0304(7) Uani 1 1 d . . .
N1 N 0.3176(3) -0.0373(2) 0.9637(2) 0.0252(8) Uani 1 1 d . . .
N2 N 0.3214(3) -0.0947(3) 1.0052(3) 0.0362(10) Uani 1 1 d . . .
N3 N 0.3317(4) -0.1552(2) 1.0462(3) 0.0552(13) Uani 1 1 d . . .
C1 C 0.0801(4) -0.0470(2) 0.9020(3) 0.0260(10) Uani 1 1 d . . .
C2 C 0.1806(3) 0.0085(2) 1.0636(3) 0.0281(10) Uani 1 1 d . . .
C3 C 0.0620(4) 0.0953(2) 0.9359(3) 0.0276(10) Uani 1 1 d . . .
C4 C 0.4113(3) 0.1331(2) 0.9375(3) 0.0281(10) Uani 1 1 d . . .
H4A H 0.4628 0.1749 0.9652 0.034 Uiso 1 1 calc R . .
H4B H 0.4501 0.0829 0.9515 0.034 Uiso 1 1 calc R . .
C5 C 0.3747(4) 0.1443(2) 0.8326(3) 0.0303(10) Uani 1 1 d . . .
H5A H 0.3235 0.1885 0.8183 0.036 Uiso 1 1 calc R . .
H5B H 0.4387 0.1582 0.8110 0.036 Uiso 1 1 calc R . .
C6 C 0.3206(3) 0.0734(2) 0.7795(3) 0.0258(10) Uani 1 1 d . . .
H6A H 0.3706 0.0288 0.7977 0.031 Uiso 1 1 calc R . .
H6B H 0.3123 0.0831 0.7133 0.031 Uiso 1 1 calc R . .
C7 C 0.3641(3) 0.1334(2) 1.1137(3) 0.0228(9) Uani 1 1 d . . .
C8 C 0.3020(4) 0.1532(2) 1.1719(3) 0.0306(11) Uani 1 1 d . . .
H8 H 0.2277 0.1661 1.1471 0.037 Uiso 1 1 calc R . .
C9 C 0.3474(4) 0.1546(2) 1.2673(3) 0.0302(10) Uani 1 1 d . . .
H9 H 0.3042 0.1679 1.3072 0.036 Uiso 1 1 calc R . .
C10 C 0.4551(4) 0.1366(2) 1.3027(3) 0.0332(11) Uani 1 1 d . . .
H10 H 0.4864 0.1386 1.3674 0.040 Uiso 1 1 calc R . .
C11 C 0.5184(4) 0.1158(2) 1.2456(3) 0.0333(11) Uani 1 1 d . . .
H11 H 0.5927 0.1035 1.2708 0.040 Uiso 1 1 calc R . .
C12 C 0.4722(3) 0.1131(2) 1.1509(3) 0.0282(10) Uani 1 1 d . . .
H12 H 0.5147 0.0972 1.1115 0.034 Uiso 1 1 calc R . .
C13 C 0.2541(3) 0.2359(2) 0.9715(3) 0.0250(10) Uani 1 1 d . . .
C14 C 0.3191(3) 0.2952(2) 1.0226(3) 0.0304(10) Uani 1 1 d . . .
H14 H 0.3833 0.2819 1.0686 0.036 Uiso 1 1 calc R . .
C15 C 0.2905(4) 0.3723(2) 1.0068(3) 0.0345(11) Uani 1 1 d . . .
H15 H 0.3356 0.4115 1.0417 0.041 Uiso 1 1 calc R . .
C16 C 0.1972(4) 0.3931(2) 0.9407(3) 0.0337(11) Uani 1 1 d . . .
H16 H 0.1777 0.4463 0.9306 0.040 Uiso 1 1 calc R . .
C17 C 0.1326(4) 0.3357(2) 0.8894(3) 0.0303(11) Uani 1 1 d . . .
H17 H 0.0683 0.3496 0.8438 0.036 Uiso 1 1 calc R . .
C18 C 0.1614(3) 0.2576(2) 0.9042(3) 0.0286(10) Uani 1 1 d . . .
H18 H 0.1170 0.2188 0.8679 0.034 Uiso 1 1 calc R . .
C19 C 0.0885(3) 0.1116(2) 0.7236(3) 0.0256(10) Uani 1 1 d . . .
C20 C -0.0205(3) 0.1004(2) 0.7232(3) 0.0262(10) Uani 1 1 d . . .
H20 H -0.0399 0.0573 0.7547 0.031 Uiso 1 1 calc R . .
C21 C -0.0986(3) 0.1516(2) 0.6775(3) 0.0296(10) Uani 1 1 d . . .
H21 H -0.1717 0.1440 0.6784 0.036 Uiso 1 1 calc R . .
C22 C -0.0725(4) 0.2144(2) 0.6300(3) 0.0339(11) Uani 1 1 d . . .
H22 H -0.1268 0.2503 0.5999 0.041 Uiso 1 1 calc R . .
C23 C 0.0338(4) 0.2242(2) 0.6270(3) 0.0282(10) Uani 1 1 d . . .
H23 H 0.0516 0.2661 0.5928 0.034 Uiso 1 1 calc R . .
C24 C 0.1145(3) 0.1735(2) 0.6733(3) 0.0276(10) Uani 1 1 d . . .
H24 H 0.1871 0.1808 0.6708 0.033 Uiso 1 1 calc R . .
C25 C 0.1666(3) -0.0425(2) 0.7200(3) 0.0261(10) Uani 1 1 d . . .
C26 C 0.1920(3) -0.1165(2) 0.7567(3) 0.0281(10) Uani 1 1 d . . .
H26 H 0.2152 -0.1229 0.8215 0.034 Uiso 1 1 calc R . .
C27 C 0.1843(3) -0.1811(2) 0.7004(3) 0.0287(10) Uani 1 1 d . . .
H27 H 0.2026 -0.2312 0.7266 0.034 Uiso 1 1 calc R . .
C28 C 0.1498(4) -0.1723(3) 0.6064(3) 0.0364(12) Uani 1 1 d . . .
H28 H 0.1435 -0.2166 0.5677 0.044 Uiso 1 1 calc R . .
C29 C 0.1245(4) -0.1001(3) 0.5680(3) 0.0396(12) Uani 1 1 d . . .
H29 H 0.1022 -0.0943 0.5030 0.048 Uiso 1 1 calc R . .
C30 C 0.1317(4) -0.0356(2) 0.6244(3) 0.0328(11) Uani 1 1 d . . .
H30 H 0.1126 0.0141 0.5975 0.039 Uiso 1 1 calc R . .
C1S C 0.6127(4) 0.0500(3) 0.6135(4) 0.0444(13) Uani 1 1 d . . .
H1S H 0.6106 -0.0052 0.6120 0.053 Uiso 1 1 calc R . .
C2S C 0.6000(4) 0.0895(3) 0.6901(4) 0.0485(14) Uani 1 1 d . . .
H2S H 0.5890 0.0616 0.7411 0.058 Uiso 1 1 calc R . .
C3S C 0.6036(4) 0.1699(3) 0.6914(4) 0.0451(13) Uani 1 1 d . . .
H3S H 0.5958 0.1972 0.7439 0.054 Uiso 1 1 calc R . .
C4S C 0.6183(3) 0.2102(3) 0.6173(3) 0.0381(12) Uani 1 1 d . . .
H4S H 0.6195 0.2654 0.6182 0.046 Uiso 1 1 calc R . .
C5S C 0.6316(3) 0.1705(3) 0.5409(3) 0.0371(12) Uani 1 1 d . . .
H5S H 0.6428 0.1982 0.4899 0.045 Uiso 1 1 calc R . .
C6S C 0.6283(4) 0.0906(3) 0.5399(3) 0.0405(12) Uani 1 1 d . . .
H6S H 0.6369 0.0633 0.4877 0.049 Uiso 1 1 calc R . .

loop_
_atom_site_aniso_label
_atom_site_aniso_U_11
_atom_site_aniso_U_22
_atom_site_aniso_U_33
_atom_site_aniso_U_23
_atom_site_aniso_U_13
_atom_site_aniso_U_12
Mn1 0.0244(4) 0.0244(4) 0.0240(4) -0.0002(3) 0.0076(3) -0.0003(3)
P1 0.0245(6) 0.0253(6) 0.0244(6) -0.0007(5) 0.0077(5) 0.0001(5)
P2 0.0252(6) 0.0234(6) 0.0239(6) 0.0001(5) 0.0084(5) 0.0010(4)
O1 0.0358(18) 0.0318(17) 0.0377(19) -0.0044(15) 0.0144(15) -0.0066(15)
O2 0.0368(19) 0.0394(19) 0.031(2) 0.0027(16) 0.0119(15) -0.0045(14)
O3 0.0291(18) 0.0294(17) 0.0348(18) -0.0033(14) 0.0123(14) 0.0012(14)
N1 0.029(2) 0.0221(19) 0.026(2) 0.0040(17) 0.0094(16) -0.0006(15)
N2 0.023(2) 0.046(3) 0.042(3) -0.010(2) 0.0129(19) -0.0028(18)
N3 0.059(3) 0.035(2) 0.082(4) 0.024(3) 0.036(3) 0.013(2)
C1 0.032(3) 0.027(2) 0.020(2) 0.0018(19) 0.008(2) 0.006(2)
C2 0.024(2) 0.029(2) 0.031(3) 0.003(2) 0.005(2) 0.0003(18)
C3 0.030(3) 0.030(2) 0.024(2) -0.009(2) 0.009(2) -0.007(2)
C4 0.034(3) 0.025(2) 0.026(2) -0.0015(19) 0.009(2) -0.0028(19)
C5 0.037(3) 0.028(2) 0.027(3) 0.002(2) 0.011(2) -0.0034(19)
C6 0.025(2) 0.031(2) 0.023(2) 0.0039(19) 0.0096(19) 0.0057(18)
C7 0.029(2) 0.018(2) 0.021(2) -0.0004(18) 0.006(2) -0.0018(17)
C8 0.029(2) 0.027(2) 0.034(3) 0.001(2) 0.008(2) 0.0039(19)
C9 0.038(3) 0.029(2) 0.025(3) -0.004(2) 0.012(2) -0.002(2)
C10 0.044(3) 0.031(3) 0.021(2) -0.001(2) 0.003(2) -0.004(2)
C11 0.028(3) 0.033(3) 0.035(3) 0.000(2) 0.002(2) 0.0006(19)
C12 0.028(3) 0.026(2) 0.032(3) 0.001(2) 0.011(2) -0.0026(18)
C13 0.029(2) 0.023(2) 0.026(2) -0.0021(19) 0.014(2) -0.0035(18)
C14 0.029(3) 0.031(3) 0.033(3) -0.002(2) 0.011(2) -0.0013(19)
C15 0.041(3) 0.029(3) 0.036(3) -0.006(2) 0.015(2) -0.009(2)
C16 0.046(3) 0.023(2) 0.037(3) 0.004(2) 0.019(2) 0.004(2)
C17 0.033(3) 0.028(2) 0.033(3) 0.005(2) 0.013(2) 0.006(2)
C18 0.027(2) 0.026(2) 0.035(3) -0.007(2) 0.011(2) -0.0051(18)
C19 0.028(2) 0.024(2) 0.023(2) -0.0042(19) 0.0039(19) 0.0007(18)
C20 0.031(3) 0.022(2) 0.026(2) -0.0003(19) 0.008(2) -0.0029(18)
C21 0.026(2) 0.037(3) 0.027(2) -0.002(2) 0.008(2) 0.0018(19)
C22 0.038(3) 0.031(3) 0.029(3) -0.003(2) 0.004(2) 0.007(2)
C23 0.042(3) 0.021(2) 0.021(2) 0.0015(19) 0.008(2) 0.0015(19)
C24 0.028(2) 0.027(2) 0.029(2) 0.000(2) 0.010(2) -0.0018(19)
C25 0.029(2) 0.025(2) 0.025(3) -0.0006(19) 0.009(2) 0.0015(18)
C26 0.026(2) 0.027(2) 0.032(3) 0.005(2) 0.009(2) 0.0032(18)
C27 0.029(2) 0.023(2) 0.033(3) 0.002(2) 0.007(2) 0.0023(18)
C28 0.047(3) 0.030(3) 0.035(3) -0.013(2) 0.015(2) -0.002(2)
C29 0.062(3) 0.034(3) 0.025(3) -0.001(2) 0.016(2) 0.002(2)
C30 0.047(3) 0.025(2) 0.026(3) 0.004(2) 0.009(2) 0.002(2)
C1S 0.046(3) 0.037(3) 0.046(3) 0.002(3) 0.006(3) 0.000(2)
C2S 0.041(3) 0.056(4) 0.048(3) 0.009(3) 0.013(3) -0.003(2)
C3S 0.026(3) 0.058(4) 0.051(3) -0.004(3) 0.010(2) -0.002(2)
C4S 0.026(3) 0.035(3) 0.048(3) -0.005(2) 0.000(2) 0.005(2)
C5S 0.030(3) 0.034(3) 0.039(3) 0.005(2) -0.005(2) 0.000(2)
C6S 0.040(3) 0.043(3) 0.033(3) -0.003(2) -0.001(2) 0.001(2)

loop_
_geom_bond_atom_site_label_1
_geom_bond_atom_site_label_2
_geom_bond_distance
_geom_bond_site_symmetry_2
_geom_bond_publ_flag
Mn1 C3 1.799(5) . ?
Mn1 C1 1.816(5) . ?
Mn1 C2 1.832(5) . ?
Mn1 N1 2.126(3) . ?
Mn1 P2 2.3396(14) . ?
Mn1 P1 2.3437(13) . ?
P1 C7 1.830(4) . ?
P1 C4 1.831(4) . ?
P1 C13 1.841(4) . ?
P2 C19 1.826(4) . ?
P2 C25 1.832(4) . ?
P2 C6 1.841(4) . ?
O1 C1 1.154(5) . ?
O2 C2 1.144(5) . ?
O3 C3 1.153(5) . ?
N1 N2 1.164(5) . ?
N2 N3 1.200(6) . ?
C4 C5 1.538(6) . ?
C5 C6 1.520(6) . ?
C7 C8 1.380(6) . ?
C7 C12 1.392(6) . ?
C8 C9 1.400(6) . ?
C9 C10 1.374(6) . ?
C10 C11 1.383(6) . ?
C11 C12 1.392(6) . ?
C13 C18 1.390(6) . ?
C13 C14 1.408(6) . ?
C14 C15 1.380(6) . ?
C15 C16 1.382(6) . ?
C16 C17 1.384(6) . ?
C17 C18 1.397(6) . ?
C19 C24 1.400(6) . ?
C19 C20 1.409(6) . ?
C20 C21 1.372(6) . ?
C21 C22 1.387(6) . ?
C22 C23 1.386(6) . ?
C23 C24 1.389(6) . ?
C25 C26 1.391(6) . ?
C25 C30 1.396(6) . ?
C26 C27 1.387(6) . ?
C27 C28 1.377(6) . ?
C28 C29 1.372(6) . ?
C29 C30 1.387(6) . ?
C1S C6S 1.372(7) . ?
C1S C2S 1.389(7) . ?
C2S C3S 1.384(7) . ?
C3S C4S 1.374(7) . ?
C4S C5S 1.390(6) . ?
C5S C6S 1.375(6) . ?
